data_1567020
loop_
_publ_author_name
'Mol\<canov, Kre\<simir'
'Mila\<sinovi\'c, Valentina'
'Koji\'c-Prodi\'c, Biserka'
'Maltar-Strme\<cki, Nadica'
'You, Jiangyang'
'\<Santi\'c, Ana'
'Kani\<zaj, Lidija'
'Stilinovi\'c, Vladimir'
'Fotovi\'c, Luka'

_publ_section_title
;
 Semiconductive 2D arrays of pancake-bonded oligomers of partially charged
 TCNQ radicals
;
_journal_issue 4
_journal_name_full IUCrJ
_journal_page_first
;
;
_journal_paper_doi 10.1107/S2052252522004717
_journal_volume 9
_journal_year 2022
_chemical_formula_moiety '2(C12 H4 N4), 2(C6 H7 Br N), Br'
_chemical_formula_sum 'C18 H11 Br1.5 N5'
_chemical_formula_weight 417.18
_space_group_IT_number 2
_space_group_name_Hall '-P 1'
_space_group_name_H-M_alt 'P -1'
_symmetry_cell_setting triclinic
_symmetry_space_group_name_Hall '-P 1'
_symmetry_space_group_name_H-M 'P -1'
_atom_sites_solution_hydrogens geom
_audit_creation_date 2020-10-01T15:46:05-00:00
_audit_creation_method 'WinGX routine CIF_UPDATE'
_cell_angle_alpha 83.578(5)
_cell_angle_beta 83.241(5)
_cell_angle_gamma 67.104(5)
_cell_formula_units_Z 2
_cell_length_a 7.2378(4)
_cell_length_b 7.7475(4)
_cell_length_c 17.8746(12)
_cell_measurement_reflns_used 3587
_cell_measurement_temperature 293(2)
_cell_measurement_theta_max 73.465
_cell_measurement_theta_min 4.986
_cell_volume 914.53(10)
_computing_cell_refinement 'CrysAlisPro 1.171.39.46 (Rigaku OD, 2018)'
_computing_data_collection 'CrysAlisPro 1.171.39.46 (Rigaku OD, 2018)'
_computing_data_reduction 'CrysAlisPro 1.171.39.46 (Rigaku OD, 2018)'
_computing_structure_refinement 'SHELXL-2017/1 (Sheldrick, 2017)'
_diffrn_ambient_temperature 293(2)
_diffrn_detector_area_resol_mean 10.4323
_diffrn_measured_fraction_theta_full 0.98
_diffrn_measured_fraction_theta_max 0.959
_diffrn_measurement_device_type 'Xcalibur, Ruby, Nova'
_diffrn_measurement_method '\w scans'
_diffrn_radiation_monochromator mirror
_diffrn_radiation_type CuK\a
_diffrn_radiation_wavelength 1.54184
_diffrn_reflns_av_R_equivalents 0.0267
_diffrn_reflns_av_unetI/netI 0.0377
_diffrn_reflns_Laue_measured_fraction_full 0.98
_diffrn_reflns_Laue_measured_fraction_max 0.959
_diffrn_reflns_limit_h_max 8
_diffrn_reflns_limit_h_min -9
_diffrn_reflns_limit_k_max 8
_diffrn_reflns_limit_k_min -9
_diffrn_reflns_limit_l_max 22
_diffrn_reflns_limit_l_min -19
_diffrn_reflns_number 7195
_diffrn_reflns_point_group_measured_fraction_full 0.98
_diffrn_reflns_point_group_measured_fraction_max 0.959
_diffrn_reflns_theta_full 67.684
_diffrn_reflns_theta_max 76.368
_diffrn_reflns_theta_min 4.996
_diffrn_source 'micro-focus sealed X-ray tube'
_exptl_absorpt_coefficient_mu 4.415
_exptl_absorpt_correction_T_max 1
_exptl_absorpt_correction_T_min 0.22579
_exptl_absorpt_correction_type multi-scan
_exptl_absorpt_process_details
;
        CrysAlisPro 1.171.39.46 (Rigaku Oxford Diffraction, 2018)
        Empirical absorption correction using spherical harmonics,
 implemented in SCALE3 ABSPACK scaling algorithm.
;
_exptl_crystal_colour black
_exptl_crystal_density_diffrn 1.515
_exptl_crystal_description prism
_exptl_crystal_F_000 413
_exptl_crystal_size_max 0.18
_exptl_crystal_size_mid 0.06
_exptl_crystal_size_min 0.04
_refine_diff_density_max 1.054
_refine_diff_density_min -0.608
_refine_diff_density_rms 0.127
_refine_ls_extinction_coef 0.0072(11)
_refine_ls_extinction_method 'SHELXL-2017/1 (Sheldrick 2017)'
_refine_ls_goodness_of_fit_ref 1.055
_refine_ls_hydrogen_treatment constr
_refine_ls_matrix_type full
_refine_ls_number_parameters 224
_refine_ls_number_reflns 3677
_refine_ls_number_restraints 0
_refine_ls_restrained_S_all 1.055
_refine_ls_R_factor_all 0.0723
_refine_ls_R_factor_gt 0.0659
_refine_ls_shift/su_max 0
_refine_ls_shift/su_mean 0
_refine_ls_structure_factor_coef Fsqd
_refine_ls_weighting_details 'w=1/[\s^2^(Fo^2^)+(0.1293P)^2^+1.2355P] where P=(Fo^2^+2Fc^2^)/3'
_refine_ls_weighting_scheme calc
_refine_ls_wR_factor_ref 0.215
_reflns_number_gt 3245
_reflns_number_total 3677
_reflns_threshold_expression 'I > 2\s(I)'
_cod_data_source_file lq5043.cif
_cod_data_source_block tcnq_2br_1
_cod_original_formula_sum 'C18 H11 Br1.50 N5'
_cod_database_code 1567020

loop_
_space_group_symop_id
_space_group_symop_operation_xyz
1 x,y,z
2 -x,-y,-z

loop_
_atom_site_label
_atom_site_fract_x
_atom_site_fract_y
_atom_site_fract_z
_atom_site_U_iso_or_equiv
_atom_site_adp_type
_atom_site_calc_flag
_atom_site_occupancy
_atom_site_disorder_assembly
_atom_site_disorder_group
_atom_site_type_symbol
N1 1.3798(15) -0.9710(15) 1.2365(5) 0.122(3) Uani d 1 . . N
N2 1.1716(14) -0.2500(11) 0.8461(5) 0.111(2) Uani d 1 . . N
N3 1.3164(12) -1.4027(11) 1.1189(5) 0.104(2) Uani d 1 . . N
N4 1.0722(14) -0.6714(13) 0.7303(4) 0.108(2) Uani d 1 . . N
C1 1.3545(13) -1.0158(11) 1.1815(4) 0.0871(19) Uani d 1 . . C
C2 1.3173(10) -1.0695(9) 1.1119(4) 0.0736(14) Uani d 1 . . C
C3 1.2834(9) -0.9506(9) 1.0477(4) 0.0726(14) Uani d 1 . . C
C4 1.2863(10) -0.7663(9) 1.0460(4) 0.0738(14) Uani d 1 . . C
H4 1.314242 -0.726878 1.089143 0.089 Uiso calc 1 . . H
C5 1.2493(10) -0.6490(9) 0.9831(4) 0.0756(15) Uani d 1 . . C
H5 1.252363 -0.530291 0.983856 0.091 Uiso calc 1 . . H
C6 1.2060(9) -0.7009(9) 0.9158(4) 0.0723(14) Uani d 1 . . C
C7 1.1644(10) -0.5780(9) 0.8513(4) 0.0772(15) Uani d 1 . . C
C8 1.1672(11) -0.3953(10) 0.8486(4) 0.0819(17) Uani d 1 . . C
C9 1.3151(10) -1.2530(9) 1.1152(4) 0.0767(15) Uani d 1 . . C
C10 1.2384(9) -1.0035(9) 0.9789(4) 0.0716(14) Uani d 1 . . C
H10 1.234772 -1.121832 0.97771 0.086 Uiso calc 1 . . H
C11 1.2019(9) -0.8850(9) 0.9171(4) 0.0720(14) Uani d 1 . . C
H11 1.17304 -0.922789 0.87378 0.086 Uiso calc 1 . . H
C12 1.1133(11) -0.6278(10) 0.7848(4) 0.0838(17) Uani d 1 . . C
Br1 0.95267(8) -0.22453(8) 0.56792(3) 0.0659(3) Uani d 1 . . Br
N5 1.3072(11) -0.2688(10) 0.6516(4) 0.0916(17) Uani d 1 . . N
C13 1.2384(13) -0.3548(12) 0.6084(5) 0.0881(19) Uani d 1 . . C
C14 1.3573(14) -0.5398(13) 0.5923(5) 0.101(2) Uani d 1 . . C
H14 1.307418 -0.604044 0.564388 0.122 Uiso calc 1 . . H
C15 1.5436(14) -0.6272(14) 0.6167(7) 0.119(3) Uani d 1 . . C
H15 1.624638 -0.747987 0.603569 0.143 Uiso calc 1 . . H
C16 1.6132(16) -0.5300(17) 0.6630(7) 0.126(4) Uani d 1 . . C
H16 1.737548 -0.588678 0.68297 0.152 Uiso calc 1 . . H
C17 1.4972(17) -0.3551(15) 0.6769(6) 0.115(3) Uani d 1 . . C
H17 1.544734 -0.288263 0.704471 0.138 Uiso calc 1 . . H
C18 1.1750(19) -0.0659(14) 0.6716(6) 0.123(3) Uani d 1 . . C
H18A 1.244889 -0.023061 0.703086 0.184 Uiso calc 1 . . H
H18B 1.147084 0.014938 0.626107 0.184 Uiso calc 1 . . H
H18C 1.050818 -0.063571 0.698163 0.184 Uiso calc 1 . . H
Br2 0.5 0 0.5 0.0706(3) Uani d 1 . . Br

loop_
_atom_site_aniso_label
_atom_site_aniso_U_11
_atom_site_aniso_U_22
_atom_site_aniso_U_33
_atom_site_aniso_U_12
_atom_site_aniso_U_13
_atom_site_aniso_U_23
N1 0.142(7) 0.154(8) 0.092(5) -0.071(6) -0.017(5) -0.029(5)
N2 0.131(6) 0.082(4) 0.119(6) -0.041(4) -0.017(5) 0.000(4)
N3 0.113(5) 0.093(5) 0.118(5) -0.054(4) -0.020(4) 0.005(4)
N4 0.121(6) 0.123(6) 0.089(4) -0.052(5) -0.026(4) -0.006(4)
C1 0.100(5) 0.082(4) 0.082(4) -0.038(4) -0.004(4) -0.011(3)
C2 0.067(3) 0.071(3) 0.081(4) -0.024(3) -0.006(3) -0.008(3)
C3 0.059(3) 0.071(3) 0.086(4) -0.022(3) -0.004(3) -0.012(3)
C4 0.072(3) 0.077(4) 0.075(3) -0.029(3) -0.008(3) -0.013(3)
C5 0.073(3) 0.064(3) 0.089(4) -0.025(3) -0.006(3) -0.009(3)
C6 0.058(3) 0.068(3) 0.087(4) -0.019(2) -0.004(3) -0.012(3)
C7 0.076(4) 0.067(3) 0.081(4) -0.018(3) -0.009(3) -0.002(3)
C8 0.083(4) 0.066(4) 0.093(4) -0.025(3) -0.003(3) -0.006(3)
C9 0.073(4) 0.072(4) 0.088(4) -0.030(3) -0.003(3) -0.010(3)
C10 0.067(3) 0.064(3) 0.087(4) -0.029(3) -0.003(3) -0.010(3)
C11 0.065(3) 0.073(3) 0.078(4) -0.025(3) -0.012(3) -0.006(3)
C12 0.083(4) 0.077(4) 0.088(4) -0.028(3) -0.011(3) 0.000(3)
Br1 0.0609(4) 0.0605(4) 0.0730(4) -0.0191(3) -0.0129(3) 0.0011(3)
N5 0.102(4) 0.093(4) 0.087(4) -0.044(4) -0.013(3) -0.008(3)
C13 0.098(5) 0.087(5) 0.086(4) -0.043(4) -0.007(4) -0.005(4)
C14 0.102(6) 0.096(5) 0.103(6) -0.032(4) -0.014(4) -0.014(4)
C15 0.091(6) 0.100(6) 0.152(9) -0.013(5) -0.018(6) -0.032(6)
C16 0.090(6) 0.131(9) 0.152(9) -0.025(6) -0.026(6) -0.032(7)
C17 0.122(7) 0.106(6) 0.127(7) -0.048(6) -0.028(6) -0.014(5)
C18 0.168(10) 0.106(6) 0.102(6) -0.056(7) -0.008(6) -0.024(5)
Br2 0.0635(5) 0.0658(5) 0.0751(5) -0.0135(4) -0.0144(4) -0.0077(4)

loop_
_atom_type_symbol
_atom_type_description
_atom_type_scat_dispersion_real
_atom_type_scat_dispersion_imag
_atom_type_scat_source
C C 0.0181 0.0091 'International Tables Vol C Tables 4.2.6.8 and 6.1.1.4'
H H 0 0 'International Tables Vol C Tables 4.2.6.8 and 6.1.1.4'
N N 0.0311 0.018 'International Tables Vol C Tables 4.2.6.8 and 6.1.1.4'
O O 0.0492 0.0322 'International Tables Vol C Tables 4.2.6.8 and 6.1.1.4'
Br Br -0.6763 1.2805 'International Tables Vol C Tables 4.2.6.8 and 6.1.1.4'

loop_
_geom_angle_atom_site_label_1
_geom_angle_atom_site_label_2
_geom_angle_atom_site_label_3
_geom_angle
_geom_angle_site_symmetry_1
_geom_angle_site_symmetry_3
_geom_angle_publ_flag
N1 C1 C2 178.6(10) . . ?
C3 C2 C9 122.7(6) . . ?
C3 C2 C1 122.2(6) . . ?
C9 C2 C1 115.1(6) . . ?
C2 C3 C4 121.5(6) . . ?
C2 C3 C10 121.6(6) . . ?
C4 C3 C10 116.8(6) . . ?
C5 C4 C3 121.2(6) . . ?
C5 C4 H4 119.4 . . ?
C3 C4 H4 119.4 . . ?
C4 C5 C6 122.0(6) . . ?
C4 C5 H5 119 . . ?
C6 C5 H5 119 . . ?
C7 C6 C5 121.7(6) . . ?
C7 C6 C11 121.1(6) . . ?
C5 C6 C11 117.2(6) . . ?
C6 C7 C8 122.2(7) . . ?
C6 C7 C12 121.6(6) . . ?
C8 C7 C12 116.2(6) . . ?
N2 C8 C7 179.2(10) . . ?
N3 C9 C2 178.6(9) . . ?
C11 C10 C3 121.1(6) . . ?
C11 C10 H10 119.5 . . ?
C3 C10 H10 119.5 . . ?
C10 C11 C6 121.8(6) . . ?
C10 C11 H11 119.1 . . ?
C6 C11 H11 119.1 . . ?
N4 C12 C7 179.1(9) . . ?
C13 N5 C17 121.1(8) . . ?
C13 N5 C18 119.3(8) . . ?
C17 N5 C18 119.6(8) . . ?
N5 C13 C14 118.6(8) . . ?
N5 C13 Br1 121.6(6) . . ?
C14 C13 Br1 119.7(6) . . ?
C15 C14 C13 121.2(9) . . ?
C15 C14 H14 119.4 . . ?
C13 C14 H14 119.4 . . ?
C14 C15 C16 118.6(9) . . ?
C14 C15 H15 120.7 . . ?
C16 C15 H15 120.7 . . ?
C17 C16 C15 118.6(10) . . ?
C17 C16 H16 120.7 . . ?
C15 C16 H16 120.7 . . ?
C16 C17 N5 121.7(10) . . ?
C16 C17 H17 119.1 . . ?
N5 C17 H17 119.1 . . ?
N5 C18 H18A 109.5 . . ?
N5 C18 H18B 109.5 . . ?
H18A C18 H18B 109.5 . . ?
N5 C18 H18C 109.5 . . ?
H18A C18 H18C 109.5 . . ?
H18B C18 H18C 109.5 . . ?

loop_
_geom_bond_atom_site_label_1
_geom_bond_atom_site_label_2
_geom_bond_site_symmetry_2
_geom_bond_distance
_geom_bond_publ_flag
N1 C1 . 1.134(11) ?
N2 C8 . 1.135(10) ?
N3 C9 . 1.150(9) ?
N4 C12 . 1.172(11) ?
C1 C2 . 1.441(10) ?
C2 C3 . 1.370(9) ?
C2 C9 . 1.423(9) ?
C3 C4 . 1.434(9) ?
C3 C10 . 1.448(9) ?
C4 C5 . 1.348(10) ?
C4 H4 . 0.93 ?
C5 C6 . 1.415(9) ?
C5 H5 . 0.93 ?
C6 C7 . 1.392(10) ?
C6 C11 . 1.435(9) ?
C7 C8 . 1.418(10) ?
C7 C12 . 1.420(10) ?
C10 C11 . 1.337(9) ?
C10 H10 . 0.93 ?
C11 H11 . 0.93 ?
Br1 C13 . 2.093(9) ?
N5 C13 . 1.325(10) ?
N5 C17 . 1.380(13) ?
N5 C18 . 1.546(12) ?
C13 C14 . 1.397(12) ?
C14 C15 . 1.352(13) ?
C14 H14 . 0.93 ?
C15 C16 . 1.428(14) ?
C15 H15 . 0.93 ?
C16 C17 . 1.321(14) ?
C16 H16 . 0.93 ?
C17 H17 . 0.93 ?
C18 H18A . 0.96 ?
C18 H18B . 0.96 ?
C18 H18C . 0.96 ?

loop_
_geom_torsion_atom_site_label_1
_geom_torsion_atom_site_label_2
_geom_torsion_atom_site_label_3
_geom_torsion_atom_site_label_4
_geom_torsion
_geom_torsion_site_symmetry_1
_geom_torsion_site_symmetry_2
_geom_torsion_site_symmetry_3
_geom_torsion_site_symmetry_4
_geom_torsion_publ_flag
C9 C2 C3 C4 180.0(6) . . . . ?
C1 C2 C3 C4 1.0(10) . . . . ?
C9 C2 C3 C10 1.4(10) . . . . ?
C1 C2 C3 C10 -177.5(6) . . . . ?
C2 C3 C4 C5 -178.8(6) . . . . ?
C10 C3 C4 C5 -0.2(9) . . . . ?
C3 C4 C5 C6 0.0(10) . . . . ?
C4 C5 C6 C7 178.8(6) . . . . ?
C4 C5 C6 C11 0.3(9) . . . . ?
C5 C6 C7 C8 1.4(10) . . . . ?
C11 C6 C7 C8 179.9(6) . . . . ?
C5 C6 C7 C12 -177.5(6) . . . . ?
C11 C6 C7 C12 1.0(10) . . . . ?
C2 C3 C10 C11 178.7(6) . . . . ?
C4 C3 C10 C11 0.1(9) . . . . ?
C3 C10 C11 C6 0.2(10) . . . . ?
C7 C6 C11 C10 -178.9(6) . . . . ?
C5 C6 C11 C10 -0.4(9) . . . . ?
C17 N5 C13 C14 3.8(13) . . . . ?
C18 N5 C13 C14 -178.4(8) . . . . ?
C17 N5 C13 Br1 -178.9(7) . . . . ?
C18 N5 C13 Br1 -1.1(11) . . . . ?
N5 C13 C14 C15 -3.6(15) . . . . ?
Br1 C13 C14 C15 179.1(8) . . . . ?
C13 C14 C15 C16 3.4(17) . . . . ?
C14 C15 C16 C17 -4(2) . . . . ?
C15 C16 C17 N5 4(2) . . . . ?
C13 N5 C17 C16 -4.1(16) . . . . ?
C18 N5 C17 C16 178.0(11) . . . . ?
